data_7238117
loop_
_publ_author_name
'Churakov, Andrei V.'
'Prikhodchenko, Petr V.'
'Howard, Judith A. K.'

_publ_section_title
;
 The preparation and crystal structures of novel perhydrates
 Ph4X+Hal--&#x00B7;nH2O2: anionic hydrogen-bonded chains containing
 hydrogen peroxide
;
_journal_issue 110
_journal_name_full CrystEngComm
_journal_page_first 664
_journal_paper_doi 10.1039/b511834d
_journal_volume 7
_journal_year 2005
_chemical_formula_moiety 'C24 H20 P 1+, Br 1-, 1.5(H2 O2), 0.5(H2 O)'
_chemical_formula_sum 'C24 H24 Br O3.5 P'
_chemical_formula_weight 479.31
_chemical_name_systematic
;
Tetraphenylphosphonium bromide, hydrogenperoxide water solvate
;
_space_group_IT_number 14
_space_group_name_Hall '-P 2yn'
_space_group_name_H-M_alt 'P 1 21/n 1'
_symmetry_cell_setting monoclinic
_symmetry_space_group_name_H-M 'P 1 21/n 1'
_atom_sites_solution_hydrogens difmap
_atom_sites_solution_primary direct
_atom_sites_solution_secondary difmap
_audit_creation_method SHELXL-97
_cell_angle_alpha 90.00
_cell_angle_beta 91.889(1)
_cell_angle_gamma 90.00
_cell_formula_units_Z 4
_cell_length_a 10.8495(6)
_cell_length_b 16.3505(9)
_cell_length_c 12.8342(7)
_cell_measurement_reflns_used 5578
_cell_measurement_temperature 120(2)
_cell_measurement_theta_max 29.96
_cell_measurement_theta_min 2.25
_cell_volume 2275.5(2)
_computing_structure_refinement 'SHELXL-97 (Sheldrick, 1997)'
_computing_structure_solution 'SHELXS-97 (Sheldrick, 1990)'
_diffrn_ambient_temperature 120(2)
_diffrn_measured_fraction_theta_full 0.999
_diffrn_measured_fraction_theta_max 0.999
_diffrn_measurement_device_type 'Bruker SMART 1K'
_diffrn_measurement_method \w
_diffrn_radiation_monochromator graphite
_diffrn_radiation_source 'fine-focus sealed tube'
_diffrn_radiation_type MoK\a
_diffrn_radiation_wavelength 0.71073
_diffrn_reflns_av_R_equivalents 0.0335
_diffrn_reflns_av_sigmaI/netI 0.0425
_diffrn_reflns_limit_h_max 14
_diffrn_reflns_limit_h_min -14
_diffrn_reflns_limit_k_max 15
_diffrn_reflns_limit_k_min -21
_diffrn_reflns_limit_l_max 16
_diffrn_reflns_limit_l_min -16
_diffrn_reflns_number 16101
_diffrn_reflns_theta_full 28.00
_diffrn_reflns_theta_max 28.00
_diffrn_reflns_theta_min 2.02
_exptl_absorpt_coefficient_mu 1.901
_exptl_absorpt_correction_T_max 0.9109
_exptl_absorpt_correction_T_min 0.4499
_exptl_absorpt_correction_type multi-scan
_exptl_crystal_colour colourless
_exptl_crystal_density_diffrn 1.399
_exptl_crystal_density_method 'not measured'
_exptl_crystal_description needle
_exptl_crystal_F_000 984
_exptl_crystal_size_max 0.50
_exptl_crystal_size_mid 0.10
_exptl_crystal_size_min 0.05
_refine_diff_density_max 0.340
_refine_diff_density_min -0.399
_refine_diff_density_rms 0.058
_refine_ls_extinction_method none
_refine_ls_goodness_of_fit_ref 0.985
_refine_ls_hydrogen_treatment refall
_refine_ls_matrix_type full
_refine_ls_number_parameters 377
_refine_ls_number_reflns 5486
_refine_ls_number_restraints 0
_refine_ls_restrained_S_all 0.985
_refine_ls_R_factor_all 0.0689
_refine_ls_R_factor_gt 0.0376
_refine_ls_shift/su_max 0.001
_refine_ls_shift/su_mean 0.000
_refine_ls_structure_factor_coef Fsqd
_refine_ls_weighting_details 'calc w=1/[\s^2^(Fo^2^)+(0.0470P)^2^+0.0000P] where P=(Fo^2^+2Fc^2^)/3'
_refine_ls_weighting_scheme calc
_refine_ls_wR_factor_gt 0.0829
_refine_ls_wR_factor_ref 0.0908
_reflns_number_gt 3750
_reflns_number_total 5486
_reflns_threshold_expression I>2\s(I)
_cod_data_source_file b511834d.txt
_cod_data_source_block 2b
_cod_original_formula_sum 'C24 H24 Br O3.50 P'
_cod_database_code 7238117

loop_
_symmetry_equiv_pos_as_xyz
'x, y, z'
'-x+1/2, y+1/2, -z+1/2'
'-x, -y, -z'
'x-1/2, -y-1/2, z-1/2'

loop_
_atom_site_label
_atom_site_type_symbol
_atom_site_fract_x
_atom_site_fract_y
_atom_site_fract_z
_atom_site_U_iso_or_equiv
_atom_site_adp_type
_atom_site_occupancy
_atom_site_symmetry_multiplicity
_atom_site_calc_flag
_atom_site_refinement_flags
_atom_site_disorder_assembly
_atom_site_disorder_group
Br1 Br 0.5000 0.0000 1.0000 0.04378(11) Uani 1 2 d S . .
Br2 Br 0.0000 0.0000 1.0000 0.04478(11) Uani 1 2 d S . .
P1 P 0.25983(4) 0.58450(3) 0.06817(4) 0.02090(12) Uani 1 1 d . . .
C11 C 0.11877(17) 0.63596(12) 0.09798(17) 0.0283(5) Uani 1 1 d . . .
C12 C 0.0515(2) 0.61659(16) 0.1849(2) 0.0426(6) Uani 1 1 d . . .
C13 C -0.0545(2) 0.6620(2) 0.2055(3) 0.0582(8) Uani 1 1 d . . .
C14 C -0.0910(2) 0.72508(19) 0.1404(3) 0.0649(10) Uani 1 1 d . . .
C15 C -0.0245(3) 0.74464(19) 0.0565(3) 0.0655(10) Uani 1 1 d . . .
C16 C 0.0804(2) 0.70076(15) 0.0338(3) 0.0463(7) Uani 1 1 d . . .
C21 C 0.26829(18) 0.58291(12) -0.07087(15) 0.0241(4) Uani 1 1 d . . .
C22 C 0.3782(2) 0.60051(13) -0.11961(18) 0.0306(5) Uani 1 1 d . . .
C23 C 0.3835(3) 0.59200(14) -0.22746(19) 0.0397(6) Uani 1 1 d . . .
C24 C 0.2812(3) 0.56623(14) -0.2849(2) 0.0433(6) Uani 1 1 d . . .
C25 C 0.1729(3) 0.54932(14) -0.23784(18) 0.0418(6) Uani 1 1 d . . .
C26 C 0.1651(2) 0.55735(14) -0.13071(18) 0.0357(5) Uani 1 1 d . . .
C31 C 0.26448(18) 0.48064(12) 0.11425(16) 0.0238(4) Uani 1 1 d . . .
C32 C 0.2589(2) 0.46325(14) 0.22065(17) 0.0320(5) Uani 1 1 d . . .
C33 C 0.2653(2) 0.38306(15) 0.2548(2) 0.0415(6) Uani 1 1 d . . .
C34 C 0.2785(2) 0.31984(14) 0.1833(2) 0.0423(6) Uani 1 1 d . . .
C35 C 0.2851(2) 0.33664(14) 0.0789(2) 0.0373(6) Uani 1 1 d . . .
C36 C 0.27758(19) 0.41681(13) 0.04354(17) 0.0275(4) Uani 1 1 d . . .
C41 C 0.38765(16) 0.64131(11) 0.12384(15) 0.0212(4) Uani 1 1 d . . .
C42 C 0.47552(19) 0.60466(13) 0.18945(17) 0.0282(5) Uani 1 1 d . . .
C43 C 0.5708(2) 0.65213(15) 0.23369(18) 0.0347(5) Uani 1 1 d . . .
C44 C 0.57815(19) 0.73403(14) 0.21166(18) 0.0315(5) Uani 1 1 d . . .
C45 C 0.4923(2) 0.77068(14) 0.14409(19) 0.0335(5) Uani 1 1 d . . .
C46 C 0.39676(19) 0.72435(13) 0.10017(18) 0.0284(5) Uani 1 1 d . . .
O11 O 0.28712(18) 0.14165(10) 1.02583(13) 0.0405(4) Uani 1 1 d . . .
O12 O 0.21221(17) 0.11866(11) 1.11267(13) 0.0429(4) Uani 1 1 d . . .
H1 H 0.345(3) 0.1052(18) 1.038(2) 0.066(10) Uiso 1 1 d . . .
H2 H 0.162(2) 0.0872(16) 1.080(2) 0.052(8) Uiso 1 1 d . . .
O1 O 0.2515(5) -0.1269(3) 0.9556(4) 0.0410(12) Uani 0.50 1 d P A 1
H5 H 0.3132 -0.0956 0.9666 0.049 Uiso 0.50 1 d PR A 1
H6 H 0.1901 -0.0961 0.9664 0.049 Uiso 0.50 1 d PR A 1
O21 O 0.2936(4) -0.1211(3) 0.9085(4) 0.0452(11) Uani 0.50 1 d P B 2
O22 O 0.2098(5) -0.1381(4) 0.9905(5) 0.0447(13) Uani 0.50 1 d P B 2
H3 H 0.343(5) -0.097(4) 0.924(5) 0.054 Uiso 0.50 1 d P C 2
H4 H 0.164(5) -0.102(4) 0.989(5) 0.054 Uiso 0.50 1 d P D 2
H36 H 0.280(2) 0.4281(14) -0.028(2) 0.043(7) Uiso 1 1 d . . .
H32 H 0.252(2) 0.5074(12) 0.2713(18) 0.027(6) Uiso 1 1 d . . .
H26 H 0.093(2) 0.5456(13) -0.0972(17) 0.028(6) Uiso 1 1 d . . .
H34 H 0.282(2) 0.2687(15) 0.2076(19) 0.040(7) Uiso 1 1 d . . .
H35 H 0.292(2) 0.2971(14) 0.0354(18) 0.030(6) Uiso 1 1 d . . .
H42 H 0.4720(19) 0.5505(14) 0.2052(16) 0.031(6) Uiso 1 1 d . . .
H25 H 0.097(2) 0.5322(14) -0.2782(18) 0.040(6) Uiso 1 1 d . . .
H45 H 0.496(2) 0.8262(14) 0.1275(17) 0.036(6) Uiso 1 1 d . . .
H22 H 0.448(2) 0.6209(12) -0.0818(17) 0.029(6) Uiso 1 1 d . . .
H44 H 0.643(2) 0.7673(14) 0.2412(18) 0.038(6) Uiso 1 1 d . . .
H12 H 0.076(2) 0.5762(14) 0.2300(18) 0.034(7) Uiso 1 1 d . . .
H46 H 0.343(2) 0.7486(14) 0.0575(19) 0.039(7) Uiso 1 1 d . . .
H43 H 0.627(2) 0.6255(15) 0.276(2) 0.050(7) Uiso 1 1 d . . .
H16 H 0.129(3) 0.7133(17) -0.031(2) 0.071(10) Uiso 1 1 d . . .
H33 H 0.264(2) 0.3718(14) 0.326(2) 0.041(7) Uiso 1 1 d . . .
H23 H 0.460(2) 0.6045(14) -0.2547(19) 0.042(7) Uiso 1 1 d . . .
H14 H -0.165(3) 0.7553(18) 0.152(2) 0.069(9) Uiso 1 1 d . . .
H24 H 0.285(2) 0.5576(15) -0.355(2) 0.057(8) Uiso 1 1 d . . .
H13 H -0.092(3) 0.6500(18) 0.267(3) 0.073(10) Uiso 1 1 d . . .
H15 H -0.047(3) 0.7873(19) 0.023(2) 0.069(10) Uiso 1 1 d . . .

loop_
_atom_site_aniso_label
_atom_site_aniso_U_11
_atom_site_aniso_U_22
_atom_site_aniso_U_33
_atom_site_aniso_U_23
_atom_site_aniso_U_13
_atom_site_aniso_U_12
Br1 0.03554(18) 0.03245(19) 0.0622(2) 0.00523(16) -0.01537(16) 0.00544(14)
Br2 0.03604(19) 0.0380(2) 0.0608(2) -0.00924(16) 0.00940(16) -0.00703(15)
P1 0.0204(2) 0.0181(2) 0.0241(3) -0.0025(2) -0.00143(19) 0.0004(2)
C11 0.0192(10) 0.0230(10) 0.0427(13) -0.0119(9) -0.0005(9) -0.0007(8)
C12 0.0339(13) 0.0419(15) 0.0525(17) -0.0161(13) 0.0083(12) -0.0014(11)
C13 0.0341(14) 0.066(2) 0.076(2) -0.0352(17) 0.0183(15) -0.0066(14)
C14 0.0246(13) 0.0418(17) 0.129(3) -0.0406(19) 0.0073(17) 0.0026(12)
C15 0.0297(14) 0.0367(17) 0.130(3) -0.0028(18) -0.0013(17) 0.0122(12)
C16 0.0281(12) 0.0347(14) 0.076(2) 0.0014(13) -0.0001(13) 0.0069(10)
C21 0.0322(11) 0.0167(9) 0.0232(10) 0.0005(8) -0.0025(8) 0.0013(8)
C22 0.0346(12) 0.0248(11) 0.0325(12) 0.0021(9) 0.0018(10) 0.0073(9)
C23 0.0531(15) 0.0317(13) 0.0352(13) 0.0085(10) 0.0123(12) 0.0131(11)
C24 0.080(2) 0.0256(13) 0.0233(12) 0.0014(9) -0.0045(13) 0.0126(12)
C25 0.0667(18) 0.0272(12) 0.0304(13) 0.0035(10) -0.0157(13) -0.0029(12)
C26 0.0402(13) 0.0339(13) 0.0323(13) 0.0034(10) -0.0091(11) -0.0060(10)
C31 0.0227(10) 0.0202(10) 0.0285(11) -0.0007(8) -0.0004(8) -0.0027(7)
C32 0.0417(13) 0.0269(12) 0.0274(11) -0.0017(9) 0.0000(10) -0.0093(10)
C33 0.0601(16) 0.0338(13) 0.0305(13) 0.0072(10) -0.0018(12) -0.0152(11)
C34 0.0560(16) 0.0201(12) 0.0501(16) 0.0090(11) -0.0068(12) -0.0088(11)
C35 0.0457(14) 0.0216(12) 0.0444(14) -0.0081(11) -0.0030(11) -0.0023(10)
C36 0.0311(11) 0.0231(11) 0.0282(12) -0.0025(9) -0.0018(9) -0.0013(9)
C41 0.0182(9) 0.0188(10) 0.0266(10) -0.0034(8) 0.0002(8) 0.0003(7)
C42 0.0274(10) 0.0223(11) 0.0348(12) 0.0039(9) -0.0038(9) -0.0014(8)
C43 0.0256(11) 0.0421(14) 0.0358(13) 0.0022(10) -0.0093(10) -0.0013(10)
C44 0.0236(11) 0.0348(13) 0.0359(13) -0.0090(10) 0.0003(9) -0.0087(9)
C45 0.0315(12) 0.0210(11) 0.0481(14) -0.0038(10) 0.0033(10) -0.0028(9)
C46 0.0267(11) 0.0222(11) 0.0359(12) -0.0003(9) -0.0056(9) 0.0023(9)
O11 0.0523(10) 0.0274(9) 0.0419(10) 0.0037(7) 0.0051(8) 0.0038(8)
O12 0.0529(11) 0.0410(10) 0.0347(10) 0.0024(8) -0.0010(8) -0.0059(9)
O1 0.038(4) 0.038(3) 0.046(5) 0.006(3) -0.002(2) -0.001(3)
O21 0.033(3) 0.066(3) 0.036(3) -0.003(2) -0.0013(19) -0.007(2)
O22 0.042(3) 0.041(3) 0.051(3) 0.022(2) 0.007(2) 0.009(2)

loop_
_atom_type_symbol
_atom_type_description
_atom_type_scat_dispersion_real
_atom_type_scat_dispersion_imag
_atom_type_scat_source
C C 0.0033 0.0016 'International Tables Vol C Tables 4.2.6.8 and 6.1.1.4'
H H 0.0000 0.0000 'International Tables Vol C Tables 4.2.6.8 and 6.1.1.4'
O O 0.0106 0.0060 'International Tables Vol C Tables 4.2.6.8 and 6.1.1.4'
P P 0.1023 0.0942 'International Tables Vol C Tables 4.2.6.8 and 6.1.1.4'
Br Br -0.2901 2.4595 'International Tables Vol C Tables 4.2.6.8 and 6.1.1.4'

loop_
_geom_angle_atom_site_label_1
_geom_angle_atom_site_label_2
_geom_angle_atom_site_label_3
_geom_angle
C21 P1 C41 109.84(9)
C21 P1 C31 108.20(9)
C41 P1 C31 110.14(9)
C21 P1 C11 106.90(10)
C41 P1 C11 108.93(9)
C31 P1 C11 112.75(10)
C12 C11 C16 119.5(2)
C12 C11 P1 122.50(18)
C16 C11 P1 117.91(18)
C11 C12 C13 119.2(3)
C11 C12 H12 121.5(15)
C13 C12 H12 119.3(15)
C14 C13 C12 120.2(3)
C14 C13 H13 123(2)
C12 C13 H13 116(2)
C15 C14 C13 120.6(3)
C15 C14 H14 118.2(18)
C13 C14 H14 121.1(18)
C14 C15 C16 120.5(3)
C14 C15 H15 116(2)
C16 C15 H15 123(2)
C15 C16 C11 120.0(3)
C15 C16 H16 121.0(17)
C11 C16 H16 119.0(16)
C22 C21 C26 119.7(2)
C22 C21 P1 121.13(15)
C26 C21 P1 119.00(17)
C23 C22 C21 119.3(2)
C23 C22 H22 118.9(13)
C21 C22 H22 121.7(13)
C24 C23 C22 120.2(2)
C24 C23 H23 125.2(15)
C22 C23 H23 114.7(15)
C25 C24 C23 121.0(2)
C25 C24 H24 118.3(17)
C23 C24 H24 120.6(17)
C24 C25 C26 120.0(2)
C24 C25 H25 122.4(14)
C26 C25 H25 117.6(14)
C25 C26 C21 119.9(2)
C25 C26 H26 121.3(13)
C21 C26 H26 118.8(13)
C36 C31 C32 119.51(19)
C36 C31 P1 119.71(16)
C32 C31 P1 120.76(16)
C33 C32 C31 119.9(2)
C33 C32 H32 119.6(13)
C31 C32 H32 120.5(13)
C32 C33 C34 119.9(2)
C32 C33 H33 119.7(14)
C34 C33 H33 120.3(14)
C35 C34 C33 120.3(2)
C35 C34 H34 121.7(16)
C33 C34 H34 117.9(16)
C34 C35 C36 120.2(2)
C34 C35 H35 119.5(15)
C36 C35 H35 120.3(15)
C35 C36 C31 120.0(2)
C35 C36 H36 120.2(15)
C31 C36 H36 119.7(15)
C42 C41 C46 120.02(18)
C42 C41 P1 121.59(15)
C46 C41 P1 118.39(14)
C41 C42 C43 119.4(2)
C41 C42 H42 121.5(13)
C43 C42 H42 119.1(13)
C44 C43 C42 120.4(2)
C44 C43 H43 123.2(16)
C42 C43 H43 116.4(16)
C43 C44 C45 120.5(2)
C43 C44 H44 121.2(14)
C45 C44 H44 118.2(14)
C44 C45 C46 119.7(2)
C44 C45 H45 121.8(13)
C46 C45 H45 118.5(13)
C45 C46 C41 120.0(2)
C45 C46 H46 118.6(15)
C41 C46 H46 121.4(15)
O12 O11 H1 96(2)
O11 O12 H2 98.1(19)
H5 O1 H6 103.6
H5 O1 H3 31.8
H6 O1 H3 118.7
H5 O1 H4 112.6
H6 O1 H4 18.3
H3 O1 H4 134(4)
O22 O21 H5 67.0
O22 O21 H6 31.6
H5 O21 H6 65.9
O22 O21 H3 114(5)
H5 O21 H3 47.3
H6 O21 H3 108.0
O21 O22 H5 36.3
O21 O22 H6 73.3
H5 O22 H6 71.3
O21 O22 H4 105(4)
H5 O22 H4 97.8
H6 O22 H4 31.5

loop_
_geom_bond_atom_site_label_1
_geom_bond_atom_site_label_2
_geom_bond_distance
P1 C21 1.790(2)
P1 C41 1.7975(18)
P1 C31 1.798(2)
P1 C11 1.799(2)
C11 C12 1.389(3)
C11 C16 1.397(3)
C12 C13 1.401(4)
C12 H12 0.91(2)
C13 C14 1.378(5)
C13 H13 0.92(3)
C14 C15 1.355(5)
C14 H14 0.96(3)
C15 C16 1.385(4)
C15 H15 0.85(3)
C16 H16 1.02(3)
C21 C22 1.394(3)
C21 C26 1.400(3)
C22 C23 1.394(3)
C22 H22 0.95(2)
C23 C24 1.378(4)
C23 H23 0.93(2)
C24 C25 1.367(4)
C24 H24 0.92(3)
C25 C26 1.387(3)
C25 H25 1.00(2)
C26 H26 0.93(2)
C31 C36 1.393(3)
C31 C32 1.398(3)
C32 C33 1.384(3)
C32 H32 0.98(2)
C33 C34 1.393(3)
C33 H33 0.94(3)
C34 C35 1.372(3)
C34 H34 0.89(2)
C35 C36 1.388(3)
C35 H35 0.86(2)
C36 H36 0.94(2)
C41 C42 1.387(3)
C41 C46 1.396(3)
C42 C43 1.398(3)
C42 H42 0.91(2)
C43 C44 1.371(3)
C43 H43 0.91(2)
C44 C45 1.388(3)
C44 H44 0.96(2)
C45 C46 1.388(3)
C45 H45 0.93(2)
C46 H46 0.88(2)
O11 O12 1.450(2)
O11 H1 0.88(3)
O12 H2 0.85(3)
O1 H5 0.8499
O1 H6 0.8499
O1 H3 1.19(6)
O1 H4 1.13(6)
O21 O22 1.440(6)
O21 H5 0.8750
O21 H6 1.4273
O21 H3 0.69(6)
O22 H5 1.3623
O22 H6 0.7798
O22 H4 0.78(6)

loop_
_geom_hbond_atom_site_label_D
_geom_hbond_atom_site_label_H
_geom_hbond_atom_site_label_A
_geom_hbond_distance_DH
_geom_hbond_distance_HA
_geom_hbond_distance_DA
_geom_hbond_angle_DHA
O11 H1 Br1 0.88(3) 2.46(3) 3.2953(18) 158(3)
O12 H2 Br2 0.85(3) 2.46(3) 3.3071(19) 174(2)
O21 H3 Br1 0.69(6) 2.50(6) 3.185(5) 171(7)
O22 H4 Br2 0.78(6) 2.44(6) 3.211(6) 171(6)
O1 H5 Br1 0.85 2.58 3.434(5) 179.7
O1 H6 Br2 0.85 2.64 3.489(6) 179.8

loop_
_geom_torsion_atom_site_label_1
_geom_torsion_atom_site_label_2
_geom_torsion_atom_site_label_3
_geom_torsion_atom_site_label_4
_geom_torsion
H1 O11 O12 H2 -96(3)
H3 O21 O22 H4 87(7)
